data_7712928
loop_
_publ_author_name
'Stephens, Liam J.'
'Dallerba, Elena'
'Kelderman, Jenisi T. A.'
'Levina, Aviva'
'Werrett, Melissa V.'
'Lay, Peter A.'
'Massi, Massimiliano'
'Andrews, Philip C.'

_publ_section_title
;
 Synthesis and the photophysical and biological properties of tricarbonyl
 Re(I) diimine complexes bound to thiotetrazolato ligands.
;
_journal_issue 15
_journal_name_full 'Dalton transactions (Cambridge, England : 2003)'
_journal_page_first 4835
_journal_page_last 4848
_journal_paper_doi 10.1039/d2dt03237f
_journal_volume 52
_journal_year 2023
_chemical_formula_moiety 'C20 H12 Cl N6 O3 Re S, C3 H6 O'
_chemical_formula_sum 'C23 H18 Cl N6 O4 Re S'
_chemical_formula_weight 696.14
_space_group_crystal_system orthorhombic
_space_group_IT_number 29
_space_group_name_Hall 'P 2c -2ac'
_space_group_name_H-M_alt 'P c a 21'
_atom_sites_solution_hydrogens geom
_atom_sites_solution_primary dual
_audit_creation_method SHELXL-2018/3
_audit_update_record
;
2023-02-21 deposited with the CCDC.	2023-03-14 downloaded from the CCDC.
;
_cell_angle_alpha 90
_cell_angle_beta 90
_cell_angle_gamma 90
_cell_formula_units_Z 4
_cell_length_a 12.9404(5)
_cell_length_b 9.4757(3)
_cell_length_c 20.6156(8)
_cell_measurement_reflns_used 6320
_cell_measurement_temperature 123(2)
_cell_measurement_theta_max 31.3790
_cell_measurement_theta_min 3.6990
_cell_volume 2527.87(16)
_computing_cell_refinement 'CrysAlisPro 1.171.40.68a (Rigaku OD, 2019)'
_computing_data_collection 'CrysAlisPro 1.171.40.68a (Rigaku OD, 2019)'
_computing_data_reduction 'CrysAlisPro 1.171.40.68a (Rigaku OD, 2019)'
_computing_structure_refinement 'SHELXL-2018/3 (Sheldrick, 2018)'
_computing_structure_solution 'SHELXT (Sheldrick, 2015)'
_diffrn_ambient_temperature 123(2)
_diffrn_detector_area_resol_mean 10.0000
_diffrn_measured_fraction_theta_full 0.997
_diffrn_measured_fraction_theta_max 0.997
_diffrn_measurement_device_type 'XtaLAB Synergy, Dualflex, HyPix'
_diffrn_measurement_method '\w scans'
_diffrn_radiation_type MoK\a
_diffrn_radiation_wavelength 0.71073
_diffrn_reflns_av_R_equivalents 0.0484
_diffrn_reflns_av_unetI/netI 0.0543
_diffrn_reflns_Laue_measured_fraction_full 0.997
_diffrn_reflns_Laue_measured_fraction_max 0.997
_diffrn_reflns_limit_h_max 15
_diffrn_reflns_limit_h_min -14
_diffrn_reflns_limit_k_max 10
_diffrn_reflns_limit_k_min -11
_diffrn_reflns_limit_l_max 25
_diffrn_reflns_limit_l_min -22
_diffrn_reflns_number 13001
_diffrn_reflns_point_group_measured_fraction_full 0.930
_diffrn_reflns_point_group_measured_fraction_max 0.925
_diffrn_reflns_theta_full 25.242
_diffrn_reflns_theta_max 25.999
_diffrn_reflns_theta_min 3.718
_diffrn_source 'micro-focus sealed X-ray tube'
_exptl_absorpt_coefficient_mu 5.037
_exptl_absorpt_correction_T_max 1.00000
_exptl_absorpt_correction_T_min 0.52316
_exptl_absorpt_correction_type multi-scan
_exptl_absorpt_process_details
;
CrysAlisPro 1.171.40.68a (Rigaku Oxford Diffraction, 2019)
Empirical absorption correction using spherical harmonics,
 implemented in SCALE3 ABSPACK scaling algorithm.
;
_exptl_crystal_colour yellow
_exptl_crystal_density_diffrn 1.829
_exptl_crystal_description plate
_exptl_crystal_F_000 1352
_exptl_crystal_size_max 0.150
_exptl_crystal_size_mid 0.150
_exptl_crystal_size_min 0.040
_refine_diff_density_max 1.400
_refine_diff_density_min -1.319
_refine_diff_density_rms 0.127
_refine_ls_abs_structure_details
;
 Flack x determined using 1615 quotients [(I+)-(I-)]/[(I+)+(I-)]
 (Parsons, Flack and Wagner, Acta Cryst. B69 (2013) 249-259).
;
_refine_ls_abs_structure_Flack -0.016(11)
_refine_ls_extinction_method none
_refine_ls_goodness_of_fit_ref 1.056
_refine_ls_hydrogen_treatment constr
_refine_ls_matrix_type full
_refine_ls_number_parameters 327
_refine_ls_number_reflns 4593
_refine_ls_number_restraints 13
_refine_ls_restrained_S_all 1.056
_refine_ls_R_factor_all 0.0419
_refine_ls_R_factor_gt 0.0334
_refine_ls_shift/su_max 0.001
_refine_ls_shift/su_mean 0.000
_refine_ls_structure_factor_coef Fsqd
_refine_ls_weighting_details 'w=1/[\s^2^(Fo^2^)+(0.0251P)^2^+5.7959P] where P=(Fo^2^+2Fc^2^)/3'
_refine_ls_weighting_scheme calc
_refine_ls_wR_factor_gt 0.0722
_refine_ls_wR_factor_ref 0.0755
_reflns_Friedel_coverage 0.802
_reflns_Friedel_fraction_full 0.859
_reflns_Friedel_fraction_max 0.849
_reflns_number_gt 4019
_reflns_number_total 4593
_reflns_threshold_expression 'I > 2\s(I)'
_cod_data_source_file d2dt03237f2.cif
_cod_data_source_block ls-2-81
_cod_database_code 7712928
_shelx_shelxl_version_number 2018/3
_shelx_space_group_comment
;
The symmetry employed for this shelxl refinement is uniquely defined
by the following loop, which should always be used as a source of
symmetry information in preference to the above space-group names.
They are only intended as comments.
;
_shelx_estimated_absorpt_t_min 0.519
_shelx_estimated_absorpt_t_max 0.824

loop_
_space_group_symop_operation_xyz
'x, y, z'
'-x, -y, z+1/2'
'-x+1/2, y, z+1/2'
'x+1/2, -y, z'

loop_
_atom_site_label
_atom_site_type_symbol
_atom_site_fract_x
_atom_site_fract_y
_atom_site_fract_z
_atom_site_U_iso_or_equiv
_atom_site_adp_type
_atom_site_occupancy
_atom_site_site_symmetry_order
_atom_site_calc_flag
_atom_site_refinement_flags_posn
_atom_site_refinement_flags_adp
_atom_site_refinement_flags_occupancy
_atom_site_disorder_assembly
_atom_site_disorder_group
Re1 Re 0.52667(2) 0.61648(3) 0.53631(3) 0.01538(11) Uani 1 1 d . . . . .
Cl1 Cl 1.0088(3) 0.2710(4) 0.19225(17) 0.0420(8) Uani 1 1 d . . . . .
S1 S 0.61263(19) 0.3293(3) 0.41914(13) 0.0207(5) Uani 1 1 d . . . . .
O1 O 0.6720(6) 0.3859(9) 0.5893(4) 0.0286(18) Uani 1 1 d . . . . .
O2 O 0.3638(6) 0.3980(9) 0.4955(4) 0.0312(19) Uani 1 1 d . . . . .
O3 O 0.4081(7) 0.6170(10) 0.6651(4) 0.039(2) Uani 1 1 d . . . . .
O4 O 0.9345(15) 1.0798(14) 0.6918(9) 0.127(8) Uani 1 1 d . . . . .
N1 N 0.6130(6) 0.6142(9) 0.4455(4) 0.0160(18) Uani 1 1 d . U . . .
N2 N 0.6588(6) 0.7315(10) 0.4214(4) 0.023(2) Uani 1 1 d . . . . .
N3 N 0.7198(7) 0.6991(10) 0.3747(4) 0.024(2) Uani 1 1 d . . . . .
N4 N 0.7142(6) 0.5556(10) 0.3677(4) 0.0177(19) Uani 1 1 d . . . . .
N5 N 0.4516(6) 0.8017(9) 0.4950(4) 0.0173(18) Uani 1 1 d . . . . .
N6 N 0.6265(6) 0.7912(10) 0.5627(4) 0.0176(19) Uani 1 1 d . . . . .
C1 C 0.6468(7) 0.5012(11) 0.4114(5) 0.015(2) Uani 1 1 d . . . . .
C2 C 0.7848(8) 0.4869(13) 0.3243(5) 0.022(2) Uani 1 1 d . . . . .
C3 C 0.8886(8) 0.5226(14) 0.3277(5) 0.028(3) Uani 1 1 d . . . . .
H3 H 0.912130 0.591820 0.357563 0.033 Uiso 1 1 calc R U . . .
C4 C 0.9577(9) 0.4549(15) 0.2863(6) 0.030(3) Uani 1 1 d . . . . .
H4 H 1.029173 0.477867 0.287235 0.037 Uiso 1 1 calc R U . . .
C5 C 0.9210(9) 0.3541(14) 0.2438(6) 0.031(3) Uani 1 1 d . . . . .
C6 C 0.8194(9) 0.3149(14) 0.2418(6) 0.029(3) Uani 1 1 d . . . . .
H6 H 0.797005 0.242855 0.212969 0.035 Uiso 1 1 calc R U . . .
C7 C 0.7488(16) 0.3828(10) 0.2829(10) 0.022(2) Uani 1 1 d . . . . .
H7 H 0.677660 0.357881 0.282306 0.026 Uiso 1 1 calc R U . . .
C8 C 0.3669(8) 0.7988(14) 0.4586(6) 0.027(3) Uani 1 1 d . . . . .
H8 H 0.333927 0.710830 0.450778 0.033 Uiso 1 1 calc R U . . .
C9 C 0.3250(9) 0.9203(14) 0.4315(6) 0.033(3) Uani 1 1 d . . . . .
H9 H 0.264286 0.914913 0.405704 0.040 Uiso 1 1 calc R U . . .
C10 C 0.3716(8) 1.0478(13) 0.4424(6) 0.029(3) Uani 1 1 d . . . . .
H10 H 0.344523 1.131776 0.423827 0.035 Uiso 1 1 calc R U . . .
C11 C 0.4596(8) 1.0515(13) 0.4811(6) 0.027(3) Uani 1 1 d . . . . .
H11 H 0.491924 1.139241 0.490422 0.032 Uiso 1 1 calc R U . . .
C12 C 0.4997(8) 0.9289(12) 0.5059(5) 0.018(2) Uani 1 1 d . . . . .
C13 C 0.5941(7) 0.9238(10) 0.5443(8) 0.019(3) Uani 1 1 d . . . . .
C14 C 0.6511(8) 1.0444(13) 0.5617(5) 0.025(2) Uani 1 1 d . . . . .
H14 H 0.627721 1.135510 0.549361 0.030 Uiso 1 1 calc R U . . .
C15 C 0.7407(8) 1.0296(13) 0.5966(5) 0.024(2) Uani 1 1 d . . . . .
H15 H 0.780082 1.110227 0.608388 0.029 Uiso 1 1 calc R U . . .
C16 C 0.7730(8) 0.8957(13) 0.6146(6) 0.027(3) Uani 1 1 d . . . . .
H16 H 0.834863 0.883906 0.638797 0.033 Uiso 1 1 calc R U . . .
C17 C 0.7147(7) 0.7794(13) 0.5972(5) 0.022(2) Uani 1 1 d . . . . .
H17 H 0.737465 0.688227 0.609870 0.026 Uiso 1 1 calc R U . . .
C18 C 0.6148(8) 0.4692(12) 0.5695(5) 0.021(2) Uani 1 1 d . . . . .
C19 C 0.4280(8) 0.4790(12) 0.5087(5) 0.020(2) Uani 1 1 d . . . . .
C20 C 0.4538(9) 0.6213(12) 0.6170(6) 0.025(2) Uani 1 1 d . U . . .
C21 C 0.9706(12) 1.0636(15) 0.7450(8) 0.048(4) Uani 1 1 d . . . . .
C22 C 1.0789(13) 1.097(2) 0.7580(8) 0.067(5) Uani 1 1 d . . . . .
H22A H 1.122900 1.021415 0.740968 0.101 Uiso 1 1 calc R U . . .
H22B H 1.089533 1.105868 0.804847 0.101 Uiso 1 1 calc R U . . .
H22C H 1.096921 1.186278 0.736741 0.101 Uiso 1 1 calc R U . . .
C23 C 0.9076(15) 1.010(3) 0.7984(11) 0.092(8) Uani 1 1 d . . . . .
H23A H 0.839336 0.983251 0.782017 0.139 Uiso 1 1 calc R U . . .
H23B H 0.899932 1.083852 0.831425 0.139 Uiso 1 1 calc R U . . .
H23C H 0.941381 0.927587 0.817633 0.139 Uiso 1 1 calc R U . . .

loop_
_atom_site_aniso_label
_atom_site_aniso_U_11
_atom_site_aniso_U_22
_atom_site_aniso_U_33
_atom_site_aniso_U_23
_atom_site_aniso_U_13
_atom_site_aniso_U_12
Re1 0.01868(17) 0.00967(18) 0.01779(17) 0.0003(4) 0.0008(3) 0.00028(13)
Cl1 0.0463(18) 0.040(2) 0.0401(17) 0.0036(15) 0.0171(14) 0.0200(14)
S1 0.0245(13) 0.0108(14) 0.0268(14) -0.0007(11) 0.0023(10) -0.0005(10)
O1 0.042(5) 0.016(5) 0.027(4) -0.001(4) -0.007(3) 0.009(4)
O2 0.027(4) 0.028(5) 0.038(5) -0.009(4) 0.007(3) -0.009(4)
O3 0.050(5) 0.036(6) 0.030(5) 0.000(4) 0.016(4) -0.001(4)
O4 0.215(18) 0.025(8) 0.140(14) 0.021(8) -0.129(14) -0.028(9)
N1 0.024(4) 0.002(4) 0.022(4) 0.002(3) -0.005(3) -0.001(3)
N2 0.025(5) 0.022(6) 0.021(5) 0.001(4) 0.001(4) -0.001(4)
N3 0.030(5) 0.018(6) 0.023(5) -0.004(4) 0.006(4) -0.002(4)
N4 0.018(4) 0.013(5) 0.022(5) -0.005(4) 0.003(3) -0.003(3)
N5 0.014(4) 0.011(5) 0.026(5) -0.003(4) 0.001(3) 0.002(3)
N6 0.013(4) 0.019(5) 0.020(4) -0.002(4) -0.003(3) 0.006(3)
C1 0.021(5) 0.004(5) 0.022(5) -0.002(4) -0.007(4) -0.001(4)
C2 0.024(6) 0.025(7) 0.016(5) -0.001(5) 0.001(4) 0.002(4)
C3 0.020(6) 0.038(8) 0.025(6) -0.005(5) 0.007(4) -0.007(5)
C4 0.032(7) 0.035(8) 0.024(6) 0.001(5) -0.006(5) 0.001(5)
C5 0.029(6) 0.036(8) 0.027(6) 0.010(5) 0.006(5) 0.013(5)
C6 0.036(6) 0.029(8) 0.021(6) -0.004(5) 0.000(5) 0.000(5)
C7 0.022(4) 0.024(5) 0.020(5) -0.001(7) -0.005(3) -0.004(7)
C8 0.024(6) 0.029(8) 0.030(6) -0.001(5) -0.003(5) -0.006(5)
C9 0.022(6) 0.033(8) 0.043(7) 0.007(6) -0.004(5) 0.007(5)
C10 0.031(6) 0.020(7) 0.037(7) 0.006(5) 0.004(5) 0.008(5)
C11 0.026(6) 0.020(7) 0.035(6) 0.003(5) 0.007(5) 0.000(4)
C12 0.021(5) 0.011(6) 0.023(5) 0.000(4) 0.000(4) 0.003(4)
C13 0.025(4) 0.008(5) 0.024(8) -0.004(5) 0.001(5) -0.001(3)
C14 0.028(6) 0.015(6) 0.031(6) -0.009(5) 0.008(4) -0.003(4)
C15 0.026(6) 0.019(7) 0.027(6) -0.005(5) -0.002(4) -0.004(4)
C16 0.024(6) 0.028(7) 0.030(6) 0.004(5) -0.006(4) -0.004(5)
C17 0.020(5) 0.022(7) 0.024(6) 0.002(5) -0.006(4) 0.005(4)
C18 0.029(6) 0.017(6) 0.016(5) -0.003(5) 0.004(4) -0.009(5)
C19 0.018(5) 0.017(6) 0.024(5) 0.002(4) -0.003(4) 0.008(4)
C20 0.043(6) 0.005(5) 0.027(6) 0.002(4) -0.001(5) 0.005(4)
C21 0.064(9) 0.011(7) 0.070(10) -0.006(7) -0.028(8) 0.000(6)
C22 0.065(11) 0.091(17) 0.045(9) 0.006(10) 0.004(8) -0.023(10)
C23 0.061(13) 0.080(17) 0.14(2) -0.064(15) 0.051(12) -0.025(11)

loop_
_atom_type_symbol
_atom_type_description
_atom_type_scat_dispersion_real
_atom_type_scat_dispersion_imag
_atom_type_scat_source
C C 0.0033 0.0016 'International Tables Vol C Tables 4.2.6.8 and 6.1.1.4'
H H 0.0000 0.0000 'International Tables Vol C Tables 4.2.6.8 and 6.1.1.4'
Cl Cl 0.1484 0.1585 'International Tables Vol C Tables 4.2.6.8 and 6.1.1.4'
N N 0.0061 0.0033 'International Tables Vol C Tables 4.2.6.8 and 6.1.1.4'
O O 0.0106 0.0060 'International Tables Vol C Tables 4.2.6.8 and 6.1.1.4'
Re Re -1.0185 7.2310 'International Tables Vol C Tables 4.2.6.8 and 6.1.1.4'
S S 0.1246 0.1234 'International Tables Vol C Tables 4.2.6.8 and 6.1.1.4'

loop_
_geom_angle_atom_site_label_1
_geom_angle_atom_site_label_2
_geom_angle_atom_site_label_3
_geom_angle
_geom_angle_site_symmetry_1
_geom_angle_site_symmetry_3
_geom_angle_publ_flag
C19 Re1 C20 86.9(5) . . ?
C19 Re1 C18 90.4(4) . . ?
C20 Re1 C18 90.0(4) . . ?
C19 Re1 N6 173.2(4) . . ?
C20 Re1 N6 93.3(4) . . ?
C18 Re1 N6 96.4(4) . . ?
C19 Re1 N5 97.8(4) . . ?
C20 Re1 N5 95.8(4) . . ?
C18 Re1 N5 170.2(4) . . ?
N6 Re1 N5 75.4(3) . . ?
C19 Re1 N1 94.6(4) . . ?
C20 Re1 N1 178.5(4) . . ?
C18 Re1 N1 89.7(4) . . ?
N6 Re1 N1 85.3(3) . . ?
N5 Re1 N1 84.3(3) . . ?
N2 N1 C1 108.5(8) . . ?
N2 N1 Re1 122.1(7) . . ?
C1 N1 Re1 128.3(7) . . ?
N3 N2 N1 110.4(9) . . ?
N2 N3 N4 106.5(9) . . ?
C1 N4 N3 110.0(8) . . ?
C1 N4 C2 130.6(9) . . ?
N3 N4 C2 118.9(8) . . ?
C8 N5 C12 118.9(9) . . ?
C8 N5 Re1 124.9(8) . . ?
C12 N5 Re1 116.2(6) . . ?
C17 N6 C13 118.5(9) . . ?
C17 N6 Re1 125.0(8) . . ?
C13 N6 Re1 116.5(6) . . ?
N1 C1 N4 104.6(9) . . ?
N1 C1 S1 128.8(8) . . ?
N4 C1 S1 126.6(8) . . ?
C7 C2 C3 122.0(13) . . ?
C7 C2 N4 119.6(12) . . ?
C3 C2 N4 118.3(10) . . ?
C2 C3 C4 118.6(11) . . ?
C2 C3 H3 120.7 . . ?
C4 C3 H3 120.7 . . ?
C5 C4 C3 119.1(11) . . ?
C5 C4 H4 120.5 . . ?
C3 C4 H4 120.5 . . ?
C6 C5 C4 122.6(11) . . ?
C6 C5 Cl1 119.0(10) . . ?
C4 C5 Cl1 118.3(9) . . ?
C5 C6 C7 118.9(13) . . ?
C5 C6 H6 120.6 . . ?
C7 C6 H6 120.6 . . ?
C2 C7 C6 118.7(16) . . ?
C2 C7 H7 120.7 . . ?
C6 C7 H7 120.7 . . ?
N5 C8 C9 122.1(11) . . ?
N5 C8 H8 118.9 . . ?
C9 C8 H8 118.9 . . ?
C10 C9 C8 119.6(11) . . ?
C10 C9 H9 120.2 . . ?
C8 C9 H9 120.2 . . ?
C9 C10 C11 118.5(11) . . ?
C9 C10 H10 120.7 . . ?
C11 C10 H10 120.7 . . ?
C12 C11 C10 120.1(11) . . ?
C12 C11 H11 119.9 . . ?
C10 C11 H11 119.9 . . ?
C11 C12 N5 120.7(10) . . ?
C11 C12 C13 123.3(10) . . ?
N5 C12 C13 116.0(9) . . ?
N6 C13 C14 120.7(10) . . ?
N6 C13 C12 115.8(9) . . ?
C14 C13 C12 123.5(10) . . ?
C15 C14 C13 119.7(11) . . ?
C15 C14 H14 120.2 . . ?
C13 C14 H14 120.2 . . ?
C14 C15 C16 119.2(10) . . ?
C14 C15 H15 120.4 . . ?
C16 C15 H15 120.4 . . ?
C17 C16 C15 119.7(10) . . ?
C17 C16 H16 120.2 . . ?
C15 C16 H16 120.2 . . ?
N6 C17 C16 122.2(11) . . ?
N6 C17 H17 118.9 . . ?
C16 C17 H17 118.9 . . ?
O1 C18 Re1 176.3(9) . . ?
O2 C19 Re1 175.3(9) . . ?
O3 C20 Re1 176.4(10) . . ?
O4 C21 C23 121.1(19) . . ?
O4 C21 C22 120.8(18) . . ?
C23 C21 C22 118.2(15) . . ?
C21 C22 H22A 109.5 . . ?
C21 C22 H22B 109.5 . . ?
H22A C22 H22B 109.5 . . ?
C21 C22 H22C 109.5 . . ?
H22A C22 H22C 109.5 . . ?
H22B C22 H22C 109.5 . . ?
C21 C23 H23A 109.5 . . ?
C21 C23 H23B 109.5 . . ?
H23A C23 H23B 109.5 . . ?
C21 C23 H23C 109.5 . . ?
H23A C23 H23C 109.5 . . ?
H23B C23 H23C 109.5 . . ?

loop_
_geom_bond_atom_site_label_1
_geom_bond_atom_site_label_2
_geom_bond_distance
_geom_bond_site_symmetry_2
_geom_bond_publ_flag
Re1 C19 1.910(11) . ?
Re1 C20 1.912(12) . ?
Re1 C18 1.928(12) . ?
Re1 N6 2.169(9) . ?
Re1 N5 2.179(9) . ?
Re1 N1 2.180(8) . ?
Cl1 C5 1.745(12) . ?
S1 C1 1.695(11) . ?
O1 C18 1.156(13) . ?
O2 C19 1.165(13) . ?
O3 C20 1.157(14) . ?
O4 C21 1.202(19) . ?
N1 N2 1.354(12) . ?
N1 C1 1.354(13) . ?
N2 N3 1.282(12) . ?
N3 N4 1.369(14) . ?
N4 C1 1.356(13) . ?
N4 C2 1.434(13) . ?
N5 C8 1.330(13) . ?
N5 C12 1.375(14) . ?
N6 C17 1.349(12) . ?
N6 C13 1.378(14) . ?
C2 C7 1.386(19) . ?
C2 C3 1.388(14) . ?
C3 C4 1.392(16) . ?
C3 H3 0.9500 . ?
C4 C5 1.380(19) . ?
C4 H4 0.9500 . ?
C5 C6 1.367(16) . ?
C6 C7 1.40(2) . ?
C6 H6 0.9500 . ?
C7 H7 0.9500 . ?
C8 C9 1.389(17) . ?
C8 H8 0.9500 . ?
C9 C10 1.369(18) . ?
C9 H9 0.9500 . ?
C10 C11 1.391(16) . ?
C10 H10 0.9500 . ?
C11 C12 1.371(16) . ?
C11 H11 0.9500 . ?
C12 C13 1.456(15) . ?
C13 C14 1.407(14) . ?
C14 C15 1.371(15) . ?
C14 H14 0.9500 . ?
C15 C16 1.386(17) . ?
C15 H15 0.9500 . ?
C16 C17 1.383(16) . ?
C16 H16 0.9500 . ?
C17 H17 0.9500 . ?
C21 C23 1.46(3) . ?
C21 C22 1.46(2) . ?
C22 H22A 0.9800 . ?
C22 H22B 0.9800 . ?
C22 H22C 0.9800 . ?
C23 H23A 0.9800 . ?
C23 H23B 0.9800 . ?
C23 H23C 0.9800 . ?

loop_
_geom_torsion_atom_site_label_1
_geom_torsion_atom_site_label_2
_geom_torsion_atom_site_label_3
_geom_torsion_atom_site_label_4
_geom_torsion
_geom_torsion_site_symmetry_1
_geom_torsion_site_symmetry_2
_geom_torsion_site_symmetry_3
_geom_torsion_site_symmetry_4
_geom_torsion_publ_flag
C1 N1 N2 N3 -0.5(11) . . . . ?
Re1 N1 N2 N3 168.2(6) . . . . ?
N1 N2 N3 N4 0.0(11) . . . . ?
N2 N3 N4 C1 0.6(11) . . . . ?
N2 N3 N4 C2 -172.1(8) . . . . ?
N2 N1 C1 N4 0.9(10) . . . . ?
Re1 N1 C1 N4 -166.9(6) . . . . ?
N2 N1 C1 S1 -178.1(7) . . . . ?
Re1 N1 C1 S1 14.1(13) . . . . ?
N3 N4 C1 N1 -0.9(10) . . . . ?
C2 N4 C1 N1 170.7(9) . . . . ?
N3 N4 C1 S1 178.1(7) . . . . ?
C2 N4 C1 S1 -10.4(15) . . . . ?
C1 N4 C2 C7 52.7(16) . . . . ?
N3 N4 C2 C7 -136.4(12) . . . . ?
C1 N4 C2 C3 -124.1(12) . . . . ?
N3 N4 C2 C3 46.8(14) . . . . ?
C7 C2 C3 C4 2.4(19) . . . . ?
N4 C2 C3 C4 179.1(11) . . . . ?
C2 C3 C4 C5 -0.6(18) . . . . ?
C3 C4 C5 C6 -1.7(19) . . . . ?
C3 C4 C5 Cl1 179.8(10) . . . . ?
C4 C5 C6 C7 2(2) . . . . ?
Cl1 C5 C6 C7 -179.4(11) . . . . ?
C3 C2 C7 C6 -2(2) . . . . ?
N4 C2 C7 C6 -178.7(12) . . . . ?
C5 C6 C7 C2 0(2) . . . . ?
C12 N5 C8 C9 -0.4(16) . . . . ?
Re1 N5 C8 C9 -177.5(8) . . . . ?
N5 C8 C9 C10 0.0(18) . . . . ?
C8 C9 C10 C11 -0.8(18) . . . . ?
C9 C10 C11 C12 2.0(17) . . . . ?
C10 C11 C12 N5 -2.5(17) . . . . ?
C10 C11 C12 C13 177.1(11) . . . . ?
C8 N5 C12 C11 1.7(16) . . . . ?
Re1 N5 C12 C11 179.0(8) . . . . ?
C8 N5 C12 C13 -177.9(10) . . . . ?
Re1 N5 C12 C13 -0.6(13) . . . . ?
C17 N6 C13 C14 -0.7(17) . . . . ?
Re1 N6 C13 C14 177.1(9) . . . . ?
C17 N6 C13 C12 178.6(10) . . . . ?
Re1 N6 C13 C12 -3.6(14) . . . . ?
C11 C12 C13 N6 -176.8(11) . . . . ?
N5 C12 C13 N6 2.8(16) . . . . ?
C11 C12 C13 C14 2(2) . . . . ?
N5 C12 C13 C14 -177.9(11) . . . . ?
N6 C13 C14 C15 0.9(18) . . . . ?
C12 C13 C14 C15 -178.4(11) . . . . ?
C13 C14 C15 C16 -0.5(17) . . . . ?
C14 C15 C16 C17 0.0(17) . . . . ?
C13 N6 C17 C16 0.2(16) . . . . ?
Re1 N6 C17 C16 -177.4(8) . . . . ?
C15 C16 C17 N6 0.2(17) . . . . ?
